data_2008187
loop_
_publ_author_name
'Boese, Roland'
'Bl\"aser, Dieter'
'Latz, R\"udiger'
'B\"aumen, Anja'

_publ_section_title
;
 Acetic acid at 40K
;
_journal_issue 2
_journal_name_full 'Acta Crystallographica Section C'
_journal_page_first IUC9900001
_journal_paper_doi 10.1107/S0108270199099862
_journal_volume 55
_journal_year 1999
_chemical_formula_moiety 'C2 H4 O2'
_chemical_formula_sum 'C2 H4 O2'
_chemical_formula_weight 60.05
_chemical_melting_point 289.75
_chemical_name_common 'Acetic acid'
_chemical_name_systematic
;
 Ethanoic acid
;
_space_group_IT_number 33
_symmetry_cell_setting orthorhombic
_symmetry_space_group_name_Hall 'P 2c -2n'
_symmetry_space_group_name_H-M 'P n a 21'
_cell_angle_alpha 90.00
_cell_angle_beta 90.00
_cell_angle_gamma 90.00
_cell_formula_units_Z 4
_cell_length_a 13.151(3)
_cell_length_b 3.9230(10)
_cell_length_c 5.7620(10)
_cell_measurement_reflns_used 25
_cell_measurement_temperature 40(2)
_cell_measurement_theta_max 12.5
_cell_measurement_theta_min 10
_cell_volume 297.27(11)
_computing_cell_refinement P3-VMS
_computing_data_collection 'P3-VMS (Siemens 1987)'
_computing_data_reduction 'XDISK (Siemens, 1991)'
_computing_molecular_graphics SHELXL97
_computing_publication_material SHELXL97
_computing_structure_refinement 'SHELXL97 (Sheldrick, 1997)'
_computing_structure_solution 'SHELXTL-Plus (Sheldrick, 1990)'
_diffrn_ambient_temperature 40(2)
_diffrn_measurement_device_type 'Nicolet R3m/V four-circle'
_diffrn_measurement_method Wyckoff
_diffrn_radiation_monochromator graphite
_diffrn_radiation_source 'fine-focus sealed tube'
_diffrn_radiation_type MoK\a
_diffrn_radiation_wavelength 0.71073
_diffrn_reflns_av_sigmaI/netI 0.0169
_diffrn_reflns_limit_h_max 18
_diffrn_reflns_limit_h_min 0
_diffrn_reflns_limit_k_max 5
_diffrn_reflns_limit_k_min 0
_diffrn_reflns_limit_l_max 6
_diffrn_reflns_limit_l_min -8
_diffrn_reflns_number 649
_diffrn_reflns_theta_max 29.91
_diffrn_reflns_theta_min 3.10
_diffrn_standards_decay_% <3
_diffrn_standards_interval_count 100
_diffrn_standards_number 1
_exptl_absorpt_coefficient_mu 0.122
_exptl_absorpt_correction_type none
_exptl_crystal_colour colourless
_exptl_crystal_density_diffrn 1.342
_exptl_crystal_density_method 'not measured'
_exptl_crystal_description cylindrical
_exptl_crystal_F_000 128
_exptl_crystal_size_max 3.00
_exptl_crystal_size_rad 0.15
_refine_diff_density_max 0.305
_refine_diff_density_min -0.220
_refine_ls_extinction_method none
_refine_ls_goodness_of_fit_ref 1.131
_refine_ls_hydrogen_treatment refall
_refine_ls_matrix_type full
_refine_ls_number_parameters 53
_refine_ls_number_reflns 649
_refine_ls_number_restraints 1
_refine_ls_restrained_S_all 1.130
_refine_ls_R_factor_all 0.0413
_refine_ls_R_factor_gt 0.0397
_refine_ls_shift/su_max <0.001
_refine_ls_shift/su_mean 0.000
_refine_ls_structure_factor_coef Fsqd
_refine_ls_weighting_details 'w = 1/[\s^2^(Fo^2^)+(0.0755P)^2^+0.0047P] where P = (Fo^2^+2Fc^2^)/3'
_refine_ls_weighting_scheme calc
_refine_ls_wR_factor_ref 0.0986
_reflns_number_gt 620
_reflns_number_total 649
_reflns_threshold_expression I>2\s(I)
_cod_data_source_file qa0082.cif
_cod_data_source_block qa0082
_cod_depositor_comments
;
The following automatic conversions were performed:

'_refine_ls_weighting_scheme' value 'calc w =
1/[\s^2^(Fo^2^)+(0.0755P)^2^+0.0047P] where P = (Fo^2^+2Fc^2^)/3' was
changed to 'calc'. New tag '_refine_ls_weighting_details' was
created. The value of the new tag was set to 'w =
1/[\s^2^(Fo^2^)+(0.0755P)^2^+0.0047P] where P = (Fo^2^+2Fc^2^)/3'.

Automatic conversion script
Id: cif_fix_values 3143 2015-03-26 13:38:13Z robertas 
;
_cod_database_code 2008187

loop_
_symmetry_equiv_pos_as_xyz
'x, y, z'
'-x, -y, z+1/2'
'x+1/2, -y+1/2, z'
'-x+1/2, y+1/2, z+1/2'

loop_
_atom_site_label
_atom_site_fract_x
_atom_site_fract_y
_atom_site_fract_z
_atom_site_U_iso_or_equiv
_atom_site_adp_type
_atom_site_calc_flag
_atom_site_refinement_flags
_atom_site_occupancy
_atom_site_disorder_assembly
_atom_site_disorder_group
_atom_site_type_symbol
O1 0.37352(7) 0.8885(2) 0.00000(19) 0.0209(3) Uani d . 1 . . O
H1 0.323(2) 0.941(6) -0.079(5) 0.043(7) Uiso d . 1 . . H
O2 0.24694(7) 0.6109(2) 0.1702(2) 0.0204(3) Uani d . 1 . . O
C1 0.33529(9) 0.7020(3) 0.1697(2) 0.0160(3) Uani d . 1 . . C
C2 0.41068(10) 0.6160(3) 0.3537(2) 0.0190(3) Uani d . 1 . . C
H2A 0.377(2) 0.503(8) 0.482(6) 0.045(6) Uiso d . 1 . . H
H2B 0.465(2) 0.502(8) 0.298(6) 0.058(7) Uiso d . 1 . . H
H2C 0.4420(19) 0.823(5) 0.421(4) 0.038(6) Uiso d . 1 . . H

loop_
_atom_site_aniso_label
_atom_site_aniso_U_11
_atom_site_aniso_U_22
_atom_site_aniso_U_33
_atom_site_aniso_U_12
_atom_site_aniso_U_13
_atom_site_aniso_U_23
O1 0.0185(4) 0.0283(5) 0.0160(5) -0.0010(4) 0.0004(4) 0.0090(4)
O2 0.0205(5) 0.0272(5) 0.0137(5) -0.0029(3) -0.0018(4) 0.0044(6)
C1 0.0209(5) 0.0162(5) 0.0109(5) 0.0012(4) 0.0006(5) 0.0016(6)
C2 0.0195(5) 0.0233(6) 0.0142(6) 0.0000(5) -0.0032(6) 0.0033(5)

loop_
_atom_type_symbol
_atom_type_description
_atom_type_scat_dispersion_real
_atom_type_scat_dispersion_imag
_atom_type_scat_source
C C 0.0033 0.0016 'International Tables Vol C Tables 4.2.6.8 and 6.1.1.4'
H H 0.0000 0.0000 'International Tables Vol C Tables 4.2.6.8 and 6.1.1.4'
O O 0.0106 0.0060 'International Tables Vol C Tables 4.2.6.8 and 6.1.1.4'

loop_
_geom_angle_atom_site_label_1
_geom_angle_atom_site_label_2
_geom_angle_atom_site_label_3
_geom_angle
C1 O1 H1 104(2)
O2 C1 O1 121.90(13)
O2 C1 C2 124.59(12)
O1 C1 C2 113.51(11)
C1 C2 H2A 109.8(17)
C1 C2 H2B 113(2)
H2A C2 H2B 114(3)
C1 C2 H2C 111.7(13)
H2A C2 H2C 106(2)
H2B C2 H2C 102(3)

loop_
_geom_bond_atom_site_label_1
_geom_bond_atom_site_label_2
_geom_bond_site_symmetry_2
_geom_bond_distance
_geom_bond_publ_flag
O1 C1 . 1.3208(16) ?
O1 H1 . 0.83(3) ?
O2 C1 . 1.2156(16) ?
C1 C2 . 1.4903(18) ?
C2 H2A . 0.97(3) ?
C2 H2B . 0.91(3) ?
C2 H2C . 0.99(2) ?

loop_
_geom_torsion_atom_site_label_1
_geom_torsion_atom_site_label_2
_geom_torsion_atom_site_label_3
_geom_torsion_atom_site_label_4
_geom_torsion
H1 O1 C1 C2 -172.2(18)
H1 O1 C1 O2 8.2(19)

loop_
_cod_related_entry_id
_cod_related_entry_database
_cod_related_entry_code
1 ChemSpider 171
